data_1551613
loop_
_publ_author_name
'KUBO, Kanji'
'MATSUMOTO, Taisuke'
'TAKECHI, Haruko'

_publ_section_title
;
 Crystal Structure of 3-Bromo-7-(dimethylamino)-4-methylcoumarin
;
_journal_issue 0
_journal_name_full 'X-ray Structure Analysis Online'
_journal_page_first 3
_journal_paper_doi 10.2116/xraystruct.32.3
_journal_volume 32
_journal_year 2016
_chemical_formula_moiety 'C12 H12 Br N O2 '
_chemical_formula_sum 'C12 H12 Br N O2'
_chemical_formula_weight 282.14
_space_group_IT_number 14
_space_group_name_Hall '-P 2yn'
_space_group_name_H-M_alt 'P 1 21/n 1'
_symmetry_cell_setting monoclinic
_symmetry_Int_Tables_number 14
_symmetry_space_group_name_Hall '-P 2yn'
_symmetry_space_group_name_H-M 'P 1 21/n 1'
_cell_angle_alpha 90.0000
_cell_angle_beta 96.5568(14)
_cell_angle_gamma 90.0000
_cell_formula_units_Z 4
_cell_length_a 9.000(3)
_cell_length_b 11.561(3)
_cell_length_c 10.591(3)
_cell_measurement_reflns_used 3442
_cell_measurement_temperature 123.1
_cell_measurement_theta_max 27.5
_cell_measurement_theta_min 3.3
_cell_volume 1094.8(6)
_computing_cell_refinement CrystalClear
_computing_data_collection CrystalClear
_computing_data_reduction CrystalStructure
_computing_publication_material 'CrystalStructure 3.8'
_computing_structure_refinement SHELXL
_computing_structure_solution SIR97
_diffrn_ambient_temperature 123
_diffrn_detector_area_resol_mean 7.31
_diffrn_measured_fraction_theta_full 0.963
_diffrn_measured_fraction_theta_max 0.963
_diffrn_measurement_device_type 'Rigaku Saturn'
_diffrn_measurement_method \w
_diffrn_radiation_type 'Mo K\a'
_diffrn_radiation_wavelength 0.71070
_diffrn_reflns_av_R_equivalents 0.079
_diffrn_reflns_limit_h_max 11
_diffrn_reflns_limit_h_min -11
_diffrn_reflns_limit_k_max 14
_diffrn_reflns_limit_k_min -14
_diffrn_reflns_limit_l_max 13
_diffrn_reflns_limit_l_min -13
_diffrn_reflns_number 11693
_diffrn_reflns_theta_full 27.48
_diffrn_reflns_theta_max 27.48
_exptl_absorpt_coefficient_mu 3.749
_exptl_absorpt_correction_T_max 0.638
_exptl_absorpt_correction_T_min 0.469
_exptl_absorpt_correction_type multi-scan
_exptl_absorpt_process_details 'Jacobson, R. (1998) Private communication'
_exptl_crystal_colour orange
_exptl_crystal_density_diffrn 1.712
_exptl_crystal_density_method 'not measured'
_exptl_crystal_description prism
_exptl_crystal_F_000 568.00
_exptl_crystal_size_max 0.20
_exptl_crystal_size_mid 0.15
_exptl_crystal_size_min 0.12
_refine_diff_density_max 0.58
_refine_diff_density_min -0.69
_refine_ls_extinction_method none
_refine_ls_goodness_of_fit_ref 1.096
_refine_ls_hydrogen_treatment refall
_refine_ls_number_parameters 146
_refine_ls_number_reflns 2418
_refine_ls_R_factor_gt 0.0426
_refine_ls_shift/su_max 0.0020
_refine_ls_structure_factor_coef Fsqd
_refine_ls_weighting_details 'w = 1/[\s^2^(Fo^2^)+(0.0789P)^2^+0.8963P] where P=(Fo^2^+2Fc^2^)/3'
_refine_ls_weighting_scheme calc
_refine_ls_wR_factor_ref 0.1217
_reflns_number_gt 2297
_reflns_number_total 2418
_reflns_threshold_expression F^2^>2.0\s(F^2^)
_cod_data_source_file 32_3_1.txt
_cod_data_source_block '__1'
_cod_original_cell_volume 1094.8(5)
_cod_original_formula_sum 'C12 H12 Br N O2 '
_cod_database_code 1551613

loop_
_symmetry_equiv_pos_site_id
_symmetry_equiv_pos_as_xyz
1 +X,+Y,+Z
2 1/2-X,1/2+Y,1/2-Z
3 -X,-Y,-Z
4 1/2+X,1/2-Y,1/2+Z

loop_
_atom_site_label
_atom_site_type_symbol
_atom_site_fract_x
_atom_site_fract_y
_atom_site_fract_z
_atom_site_U_iso_or_equiv
_atom_site_adp_type
_atom_site_occupancy
_atom_site_symmetry_multiplicity
_atom_site_calc_flag
_atom_site_refinement_flags
Br(1) Br 1.10465(3) 1.32167(2) 0.19289(3) 0.01714(14) Uani 1.00 1 d .
O(1) O 1.0974(2) 0.96923(17) 0.22167(19) 0.0147(3) Uani 1.00 1 d .
O(2) O 1.2661(2) 1.10099(19) 0.2842(2) 0.0218(4) Uani 1.00 1 d .
N(1) N 0.7559(2) 0.6623(2) 0.1167(2) 0.0171(5) Uani 1.00 1 d .
C(1) C 1.1426(2) 1.0826(2) 0.2295(2) 0.0143(5) Uani 1.00 1 d .
C(2) C 1.0367(3) 1.1674(2) 0.1726(2) 0.0141(5) Uani 1.00 1 d .
C(3) C 0.9001(2) 1.1387(2) 0.1116(2) 0.0125(5) Uani 1.00 1 d .
C(4) C 0.8602(2) 1.0183(2) 0.1058(2) 0.0122(4) Uani 1.00 1 d .
C(5) C 0.7228(2) 0.9739(2) 0.0458(2) 0.0146(5) Uani 1.00 1 d .
C(6) C 0.6891(3) 0.8581(2) 0.0476(2) 0.0166(5) Uani 1.00 1 d .
C(7) C 0.7918(2) 0.7767(2) 0.1098(2) 0.0140(5) Uani 1.00 1 d .
C(8) C 0.9302(3) 0.8192(2) 0.1664(2) 0.0138(5) Uani 1.00 1 d .
C(9) C 0.9593(2) 0.9364(2) 0.1631(2) 0.0128(4) Uani 1.00 1 d .
C(10) C 0.7917(3) 1.2279(2) 0.0525(2) 0.0171(5) Uani 1.00 1 d .
C(11) C 0.6190(3) 0.6183(2) 0.0474(2) 0.0206(5) Uani 1.00 1 d .
C(12) C 0.8723(3) 0.5777(2) 0.1538(3) 0.0220(6) Uani 1.00 1 d .
H(1) H 0.6522 1.0258 0.0032 0.018 Uiso 1.00 1 c R
H(2) H 0.5958 0.8318 0.0067 0.020 Uiso 1.00 1 c R
H(3) H 1.0030 0.7676 0.2067 0.017 Uiso 1.00 1 c R
H(4) H 0.7233 1.2505 0.1138 0.021 Uiso 1.00 1 c R
H(5) H 0.7343 1.1953 -0.0234 0.021 Uiso 1.00 1 c R
H(6) H 0.8471 1.2960 0.0285 0.021 Uiso 1.00 1 c R
H(7) H 0.5369 0.6724 0.0564 0.025 Uiso 1.00 1 c R
H(8) H 0.5952 0.5427 0.0817 0.025 Uiso 1.00 1 c R
H(9) H 0.6324 0.6103 -0.0427 0.025 Uiso 1.00 1 c R
H(10) H 0.9074 0.5870 0.2443 0.026 Uiso 1.00 1 c R
H(11) H 0.9559 0.5896 0.1036 0.026 Uiso 1.00 1 c R
H(12) H 0.8319 0.4996 0.1387 0.026 Uiso 1.00 1 c R

loop_
_atom_site_aniso_label
_atom_site_aniso_U_11
_atom_site_aniso_U_22
_atom_site_aniso_U_33
_atom_site_aniso_U_12
_atom_site_aniso_U_13
_atom_site_aniso_U_23
Br(1) 0.0199(2) 0.0130(2) 0.0182(2) -0.00327(8) 0.00069(13) -0.00106(8)
O(1) 0.0120(8) 0.0133(9) 0.0177(8) -0.0006(6) -0.0030(6) 0.0018(7)
O(2) 0.0159(9) 0.0192(10) 0.0280(10) -0.0014(7) -0.0072(8) -0.0007(8)
N(1) 0.0165(11) 0.0141(11) 0.0206(12) -0.0026(8) 0.0020(9) -0.0017(8)
C(1) 0.0134(11) 0.0141(13) 0.0157(12) 0.0006(9) 0.0021(10) -0.0015(9)
C(2) 0.0146(13) 0.0135(12) 0.0144(13) -0.0015(9) 0.0019(10) -0.0000(9)
C(3) 0.0136(11) 0.0127(13) 0.0113(11) 0.0025(9) 0.0019(9) 0.0011(9)
C(4) 0.0117(11) 0.0145(12) 0.0104(11) -0.0007(9) 0.0014(8) -0.0010(9)
C(5) 0.0108(11) 0.0181(13) 0.0144(11) 0.0018(9) -0.0007(9) -0.0023(9)
C(6) 0.0109(11) 0.0210(14) 0.0175(12) -0.0034(10) -0.0001(9) -0.0005(10)
C(7) 0.0168(12) 0.0126(13) 0.0133(11) -0.0006(9) 0.0042(9) -0.0019(9)
C(8) 0.0156(12) 0.0127(13) 0.0133(13) 0.0023(8) 0.0023(10) -0.0001(8)
C(9) 0.0099(10) 0.0181(12) 0.0103(11) -0.0022(9) 0.0004(8) -0.0016(9)
C(10) 0.0165(12) 0.0134(13) 0.0200(13) 0.0038(9) -0.0040(10) 0.0022(9)
C(11) 0.0194(13) 0.0203(14) 0.0222(13) -0.0081(11) 0.0019(10) -0.0019(11)
C(12) 0.0215(13) 0.0145(13) 0.0309(16) -0.0001(11) 0.0066(12) 0.0030(11)

loop_
_atom_type_symbol
_atom_type_description
_atom_type_scat_dispersion_real
_atom_type_scat_dispersion_imag
_atom_type_scat_source
C C 0.003 0.002
;

International Tables for Crystallography

(1992, Vol. C, Tables 4.2.6.8 and 6.1.1.4)

;
H H 0.000 0.000
;

International Tables for Crystallography

(1992, Vol. C, Table 6.1.1.4)

;
N N 0.006 0.003
;

International Tables for Crystallography

(1992, Vol. C, Tables 4.2.6.8 and 6.1.1.4)

;
O O 0.011 0.006
;

International Tables for Crystallography

(1992, Vol. C, Tables 4.2.6.8 and 6.1.1.4)

;
Br Br -0.290 2.459
;

International Tables for Crystallography

(1992, Vol. C, Tables 4.2.6.8 and 6.1.1.4)

;

loop_
_geom_angle_atom_site_label_1
_geom_angle_atom_site_label_2
_geom_angle_atom_site_label_3
_geom_angle
_geom_angle_publ_flag
C(1) O(1) C(9) 122.5(2) yes
C(7) N(1) C(11) 120.3(2) yes
C(7) N(1) C(12) 119.9(2) yes
C(11) N(1) C(12) 116.5(2) yes
O(1) C(1) O(2) 116.5(2) yes
O(1) C(1) C(2) 116.4(2) yes
O(2) C(1) C(2) 127.2(2) yes
Br(1) C(2) C(1) 113.70(19) yes
Br(1) C(2) C(3) 123.1(2) yes
C(1) C(2) C(3) 123.2(2) yes
C(2) C(3) C(4) 117.6(2) yes
C(2) C(3) C(10) 122.5(2) yes
C(4) C(3) C(10) 119.9(2) yes
C(3) C(4) C(5) 124.7(2) yes
C(3) C(4) C(9) 119.8(2) yes
C(5) C(4) C(9) 115.5(2) yes
C(4) C(5) C(6) 121.9(2) yes
C(5) C(6) C(7) 121.2(2) yes
N(1) C(7) C(6) 121.3(2) yes
N(1) C(7) C(8) 121.2(2) yes
C(6) C(7) C(8) 117.5(2) yes
C(7) C(8) C(9) 119.5(2) yes
O(1) C(9) C(4) 120.6(2) yes
O(1) C(9) C(8) 115.0(2) yes
C(4) C(9) C(8) 124.4(2) yes
C(4) C(5) H(1) 119.0 no
C(6) C(5) H(1) 119.0 no
C(5) C(6) H(2) 119.4 no
C(7) C(6) H(2) 119.4 no
C(7) C(8) H(3) 120.3 no
C(9) C(8) H(3) 120.3 no
C(3) C(10) H(4) 109.5 no
C(3) C(10) H(5) 109.5 no
C(3) C(10) H(6) 109.5 no
H(4) C(10) H(5) 109.5 no
H(4) C(10) H(6) 109.5 no
H(5) C(10) H(6) 109.5 no
N(1) C(11) H(7) 109.5 no
N(1) C(11) H(8) 109.5 no
N(1) C(11) H(9) 109.5 no
H(7) C(11) H(8) 109.5 no
H(7) C(11) H(9) 109.5 no
H(8) C(11) H(9) 109.5 no
N(1) C(12) H(10) 109.5 no
N(1) C(12) H(11) 109.5 no
N(1) C(12) H(12) 109.5 no
H(10) C(12) H(11) 109.5 no
H(10) C(12) H(12) 109.5 no
H(11) C(12) H(12) 109.5 no

loop_
_geom_bond_atom_site_label_1
_geom_bond_atom_site_label_2
_geom_bond_distance
_geom_bond_publ_flag
Br(1) C(2) 1.890(2) yes
O(1) C(1) 1.373(3) yes
O(1) C(9) 1.378(3) yes
O(2) C(1) 1.212(3) yes
N(1) C(7) 1.366(3) yes
N(1) C(11) 1.452(3) yes
N(1) C(12) 1.453(3) yes
C(1) C(2) 1.449(3) yes
C(2) C(3) 1.363(3) yes
C(3) C(4) 1.437(3) yes
C(3) C(10) 1.505(3) yes
C(4) C(5) 1.421(3) yes
C(4) C(9) 1.391(3) yes
C(5) C(6) 1.372(4) yes
C(6) C(7) 1.427(3) yes
C(7) C(8) 1.407(3) yes
C(8) C(9) 1.381(3) yes
C(5) H(1) 0.950 no
C(6) H(2) 0.950 no
C(8) H(3) 0.950 no
C(10) H(4) 0.980 no
C(10) H(5) 0.980 no
C(10) H(6) 0.980 no
C(11) H(7) 0.980 no
C(11) H(8) 0.980 no
C(11) H(9) 0.980 no
C(12) H(10) 0.980 no
C(12) H(11) 0.980 no
C(12) H(12) 0.980 no

loop_
_geom_contact_atom_site_label_1
_geom_contact_atom_site_label_2
_geom_contact_distance
_geom_contact_site_symmetry_2
Br(1) O(1) 3.2197(18) 2_755
Br(1) O(2) 3.431(2) 2_755
O(1) Br(1) 3.2197(18) 2_745
O(1) C(4) 3.535(3) 3_775
O(1) C(5) 3.482(3) 3_775
O(1) C(11) 3.579(3) 4_565
O(2) Br(1) 3.431(2) 2_745
O(2) C(10) 3.448(3) 4_575
O(2) C(12) 3.257(3) 2_755
N(1) C(3) 3.354(3) 2_645
C(1) C(5) 3.347(3) 3_775
C(1) C(6) 3.520(4) 3_775
C(1) C(11) 3.545(4) 2_655
C(2) C(6) 3.596(4) 3_775
C(2) C(7) 3.578(4) 3_775
C(2) C(11) 3.468(4) 2_655
C(3) N(1) 3.354(3) 2_655
C(3) C(8) 3.503(4) 3_775
C(3) C(9) 3.415(3) 3_775
C(4) O(1) 3.535(3) 3_775
C(4) C(4) 3.580(3) 3_775
C(4) C(9) 3.475(3) 3_775
C(4) C(12) 3.542(4) 2_655
C(5) O(1) 3.482(3) 3_775
C(5) C(1) 3.347(3) 3_775
C(5) C(12) 3.594(4) 2_655
C(6) C(1) 3.520(4) 3_775
C(6) C(2) 3.596(4) 3_775
C(7) C(2) 3.578(4) 3_775
C(8) C(3) 3.503(4) 3_775
C(9) C(3) 3.415(3) 3_775
C(9) C(4) 3.475(3) 3_775
C(10) O(2) 3.448(3) 4_474
C(11) O(1) 3.579(3) 4_464
C(11) C(1) 3.545(4) 2_645
C(11) C(2) 3.468(4) 2_645
C(11) C(11) 3.548(4) 3_665
C(12) O(2) 3.257(3) 2_745
C(12) C(4) 3.542(4) 2_645
C(12) C(5) 3.594(4) 2_645
Br(1) H(5) 3.103 4_575
Br(1) H(7) 3.525 2_655
Br(1) H(9) 3.100 3_775
Br(1) H(11) 3.463 1_565
Br(1) H(11) 3.289 3_775
Br(1) H(12) 3.204 1_565
O(1) H(1) 3.461 3_775
O(1) H(5) 3.324 3_775
O(1) H(8) 2.981 2_655
O(1) H(9) 2.644 4_565
O(2) H(1) 3.530 3_775
O(2) H(2) 3.538 3_775
O(2) H(3) 2.827 2_755
O(2) H(5) 3.149 4_575
O(2) H(6) 2.867 4_575
O(2) H(7) 3.467 2_655
O(2) H(9) 3.359 4_565
O(2) H(10) 2.992 2_755
O(2) H(11) 2.647 2_755
N(1) H(4) 3.017 2_645
C(1) H(1) 3.478 3_775
C(1) H(7) 3.109 2_655
C(1) H(8) 3.125 2_655
C(1) H(9) 3.295 4_565
C(2) H(7) 3.018 2_655
C(2) H(8) 3.311 2_655
C(3) H(7) 3.518 2_655
C(3) H(8) 3.428 2_655
C(3) H(10) 3.363 2_655
C(4) H(8) 3.300 2_655
C(4) H(10) 3.135 2_655
C(4) H(12) 3.381 2_655
C(5) H(1) 3.355 3_675
C(5) H(10) 2.936 2_655
C(5) H(12) 3.446 2_655
C(6) H(1) 3.339 3_675
C(7) H(4) 2.961 2_645
C(8) H(4) 2.948 2_645
C(8) H(5) 3.534 3_775
C(8) H(6) 3.317 3_775
C(8) H(9) 3.491 4_565
C(9) H(8) 3.059 2_655
C(9) H(9) 3.365 4_565
C(10) H(2) 3.541 3_675
C(10) H(3) 3.480 3_775
C(10) H(7) 3.260 3_675
C(10) H(10) 3.373 2_655
C(10) H(12) 3.280 1_565
C(11) H(8) 2.907 3_665
C(11) H(9) 3.476 3_665
C(12) H(4) 3.357 2_645
C(12) H(6) 3.515 1_545
H(1) O(1) 3.461 3_775
H(1) O(2) 3.530 3_775
H(1) C(1) 3.478 3_775
H(1) C(5) 3.355 3_675
H(1) C(6) 3.339 3_675
H(1) H(1) 2.796 3_675
H(1) H(2) 2.766 3_675
H(1) H(10) 2.876 2_655
H(1) H(10) 3.562 4_464
H(2) O(2) 3.538 3_775
H(2) C(10) 3.541 3_675
H(2) H(1) 2.766 3_675
H(2) H(3) 3.393 4_464
H(2) H(4) 3.154 3_675
H(2) H(5) 3.012 3_675
H(2) H(10) 3.226 4_464
H(3) O(2) 2.827 2_745
H(3) C(10) 3.480 3_775
H(3) H(2) 3.393 4_565
H(3) H(4) 2.947 2_645
H(3) H(5) 3.255 3_775
H(3) H(6) 3.055 3_775
H(3) H(9) 3.112 4_565
H(4) N(1) 3.017 2_655
H(4) C(7) 2.961 2_655
H(4) C(8) 2.948 2_655
H(4) C(12) 3.357 2_655
H(4) H(2) 3.154 3_675
H(4) H(3) 2.947 2_655
H(4) H(7) 2.927 3_675
H(4) H(8) 3.573 1_565
H(4) H(9) 3.585 3_675
H(4) H(10) 2.761 2_655
H(4) H(12) 3.042 1_565
H(5) Br(1) 3.103 4_474
H(5) O(1) 3.324 3_775
H(5) O(2) 3.149 4_474
H(5) C(8) 3.534 3_775
H(5) H(2) 3.012 3_675
H(5) H(3) 3.255 3_775
H(5) H(7) 2.868 3_675
H(5) H(10) 3.576 2_655
H(6) O(2) 2.867 4_474
H(6) C(8) 3.317 3_775
H(6) C(12) 3.515 1_565
H(6) H(3) 3.055 3_775
H(6) H(7) 3.490 3_675
H(6) H(11) 3.597 1_565
H(6) H(11) 2.724 3_775
H(6) H(12) 2.638 1_565
H(7) Br(1) 3.525 2_645
H(7) O(2) 3.467 2_645
H(7) C(1) 3.109 2_645
H(7) C(2) 3.018 2_645
H(7) C(3) 3.518 2_645
H(7) C(10) 3.260 3_675
H(7) H(4) 2.927 3_675
H(7) H(5) 2.868 3_675
H(7) H(6) 3.490 3_675
H(7) H(8) 3.056 3_665
H(8) O(1) 2.981 2_645
H(8) C(1) 3.125 2_645
H(8) C(2) 3.311 2_645
H(8) C(3) 3.428 2_645
H(8) C(4) 3.300 2_645
H(8) C(9) 3.059 2_645
H(8) C(11) 2.907 3_665
H(8) H(4) 3.573 1_545
H(8) H(7) 3.056 3_665
H(8) H(8) 2.496 3_665
H(8) H(9) 2.702 3_665
H(9) Br(1) 3.100 3_775
H(9) O(1) 2.644 4_464
H(9) O(2) 3.359 4_464
H(9) C(1) 3.295 4_464
H(9) C(8) 3.491 4_464
H(9) C(9) 3.365 4_464
H(9) C(11) 3.476 3_665
H(9) H(3) 3.112 4_464
H(9) H(4) 3.585 3_675
H(9) H(8) 2.702 3_665
H(10) O(2) 2.992 2_745
H(10) C(3) 3.363 2_645
H(10) C(4) 3.135 2_645
H(10) C(5) 2.936 2_645
H(10) C(10) 3.373 2_645
H(10) H(1) 2.876 2_645
H(10) H(1) 3.562 4_565
H(10) H(2) 3.226 4_565
H(10) H(4) 2.761 2_645
H(10) H(5) 3.576 2_645
H(11) Br(1) 3.463 1_545
H(11) Br(1) 3.289 3_775
H(11) O(2) 2.647 2_745
H(11) H(6) 3.597 1_545
H(11) H(6) 2.724 3_775
H(11) H(11) 3.184 3_765
H(11) H(12) 3.523 3_765
H(12) Br(1) 3.204 1_545
H(12) C(4) 3.381 2_645
H(12) C(5) 3.446 2_645
H(12) C(10) 3.280 1_545
H(12) H(4) 3.042 1_545
H(12) H(6) 2.638 1_545
H(12) H(11) 3.523 3_765

loop_
_geom_torsion_atom_site_label_1
_geom_torsion_atom_site_label_2
_geom_torsion_atom_site_label_3
_geom_torsion_atom_site_label_4
_geom_torsion
C(1) O(1) C(9) C(4) 1.7(3)
C(1) O(1) C(9) C(8) -178.4(2)
C(9) O(1) C(1) O(2) 179.5(2)
C(9) O(1) C(1) C(2) 0.1(2)
C(11) N(1) C(7) C(6) 7.5(4)
C(11) N(1) C(7) C(8) -174.0(2)
C(12) N(1) C(7) C(6) 165.9(2)
C(12) N(1) C(7) C(8) -15.6(4)
O(1) C(1) C(2) Br(1) 177.84(19)
O(1) C(1) C(2) C(3) -1.4(4)
O(2) C(1) C(2) Br(1) -1.4(4)
O(2) C(1) C(2) C(3) 179.3(2)
Br(1) C(2) C(3) C(4) -178.3(2)
Br(1) C(2) C(3) C(10) 1.2(4)
C(1) C(2) C(3) C(4) 0.9(4)
C(1) C(2) C(3) C(10) -179.7(2)
C(2) C(3) C(4) C(5) -179.9(2)
C(2) C(3) C(4) C(9) 1.0(3)
C(10) C(3) C(4) C(5) 0.6(4)
C(10) C(3) C(4) C(9) -178.5(2)
C(3) C(4) C(5) C(6) -177.5(2)
C(3) C(4) C(9) O(1) -2.2(3)
C(3) C(4) C(9) C(8) 177.9(2)
C(5) C(4) C(9) O(1) 178.5(2)
C(5) C(4) C(9) C(8) -1.3(4)
C(9) C(4) C(5) C(6) 1.7(3)
C(4) C(5) C(6) C(7) -0.3(4)
C(5) C(6) C(7) N(1) 177.0(2)
C(5) C(6) C(7) C(8) -1.5(4)
N(1) C(7) C(8) C(9) -176.7(2)
C(6) C(7) C(8) C(9) 1.9(4)
C(7) C(8) C(9) O(1) 179.7(2)
C(7) C(8) C(9) C(4) -0.4(4)
